data_7107235
loop_
_publ_author_name
'Xikui Fang'
'Paul Kogerler'
'Manfred Speldrich'
'Helmut Schilder'
'Marshall Luban'

_publ_section_title
;
 Polyoxometalate-Based Single-Molecule Magnet with an S = 21/2 Ground
 State
;
_journal_name_full Chem.Commun.
_journal_page_first 1218
_journal_paper_doi 10.1039/c1cc15520b
_journal_volume 48
_journal_year 2012
_chemical_formula_moiety 'Na14, (P 2 W15 O56)2 Mn7 O6 (H2 O)6, 68(H2 O)'
_chemical_formula_sum 'H148 Mn7 Na14 O192 P4 W30'
_chemical_formula_weight 9567.00
_chemical_name_systematic
;
?
;
_space_group_IT_number 2
_symmetry_cell_setting triclinic
_symmetry_space_group_name_Hall '-P 1'
_symmetry_space_group_name_H-M 'P -1'
_atom_sites_solution_hydrogens none
_atom_sites_solution_primary direct
_atom_sites_solution_secondary difmap
_audit_creation_method SHELXL-97
_cell_angle_alpha 97.549(5)
_cell_angle_beta 95.210(5)
_cell_angle_gamma 103.775(5)
_cell_formula_units_Z 1
_cell_length_a 12.700(4)
_cell_length_b 15.684(5)
_cell_length_c 22.216(7)
_cell_measurement_reflns_used 1017
_cell_measurement_temperature 173(2)
_cell_measurement_theta_max 27.98
_cell_measurement_theta_min 2.64
_cell_volume 4226(2)
_computing_cell_refinement 'Bruker SMART'
_computing_data_collection 'Bruker SMART'
_computing_data_reduction 'Bruker SAINT'
_computing_molecular_graphics 'Bruker SHELXTL'
_computing_publication_material 'Bruker SHELXTL'
_computing_structure_refinement 'SHELXL-97 (Sheldrick, 2008)'
_computing_structure_solution 'SHELXS-97 (Sheldrick, 2008)'
_diffrn_ambient_temperature 173(2)
_diffrn_measured_fraction_theta_full 0.993
_diffrn_measured_fraction_theta_max 0.993
_diffrn_measurement_device_type 'CCD area detector'
_diffrn_measurement_method 'phi and omega scans'
_diffrn_radiation_monochromator graphite
_diffrn_radiation_source 'fine-focus sealed tube'
_diffrn_radiation_type MoK\a
_diffrn_radiation_wavelength 0.71073
_diffrn_reflns_av_R_equivalents 0.0426
_diffrn_reflns_av_sigmaI/netI 0.0485
_diffrn_reflns_limit_h_max 15
_diffrn_reflns_limit_h_min -15
_diffrn_reflns_limit_k_max 19
_diffrn_reflns_limit_k_min -19
_diffrn_reflns_limit_l_max 27
_diffrn_reflns_limit_l_min -27
_diffrn_reflns_number 45297
_diffrn_reflns_theta_full 26.34
_diffrn_reflns_theta_max 26.34
_diffrn_reflns_theta_min 0.93
_exptl_absorpt_coefficient_mu 21.029
_exptl_absorpt_correction_T_max 0.1338
_exptl_absorpt_correction_T_min 0.0590
_exptl_absorpt_correction_type multi-scan
_exptl_absorpt_process_details 'Bruker SADABS, 2006/1'
_exptl_crystal_colour red
_exptl_crystal_density_diffrn 3.759
_exptl_crystal_density_method 'not measured'
_exptl_crystal_description prism
_exptl_crystal_F_000 4293
_exptl_crystal_size_max 0.31
_exptl_crystal_size_mid 0.28
_exptl_crystal_size_min 0.16
_refine_diff_density_max 4.698
_refine_diff_density_min -6.741
_refine_diff_density_rms 0.475
_refine_ls_extinction_method none
_refine_ls_goodness_of_fit_ref 1.033
_refine_ls_hydrogen_treatment none
_refine_ls_matrix_type full
_refine_ls_number_parameters 681
_refine_ls_number_reflns 17111
_refine_ls_number_restraints 0
_refine_ls_restrained_S_all 1.033
_refine_ls_R_factor_all 0.0797
_refine_ls_R_factor_gt 0.0637
_refine_ls_shift/su_max 0.001
_refine_ls_shift/su_mean 0.000
_refine_ls_structure_factor_coef Fsqd
_refine_ls_weighting_details 'calc w=1/[\s^2^(Fo^2^)+(0.0450P)^2^+350.0000P] where P=(Fo^2^+2Fc^2^)/3'
_refine_ls_weighting_scheme calc
_refine_ls_wR_factor_gt 0.1474
_refine_ls_wR_factor_ref 0.1568
_reflns_number_gt 13834
_reflns_number_total 17111
_reflns_threshold_expression >2sigma(I)
_cod_data_source_file c1cc15520b.txt
_cod_data_source_block xf71s
_cod_original_sg_symbol_H-M P-1
_cod_database_code 7107235

loop_
_symmetry_equiv_pos_as_xyz
'x, y, z'
'-x, -y, -z'

loop_
_atom_site_label
_atom_site_type_symbol
_atom_site_fract_x
_atom_site_fract_y
_atom_site_fract_z
_atom_site_U_iso_or_equiv
_atom_site_adp_type
_atom_site_occupancy
_atom_site_symmetry_multiplicity
_atom_site_calc_flag
_atom_site_refinement_flags
_atom_site_disorder_assembly
_atom_site_disorder_group
Mn1 Mn 0.3120(3) 0.87090(17) 0.52123(12) 0.0326(7) Uani 1 1 d . . .
Mn2 Mn 0.5416(3) 0.89784(17) 0.59232(12) 0.0319(7) Uani 1 1 d . . .
Mn3 Mn 0.4157(3) 1.04393(18) 0.61161(13) 0.0432(9) Uani 1 1 d . . .
Mn4 Mn 0.5000 1.0000 0.5000 0.0365(11) Uani 1 2 d S . .
W1 W 0.21173(6) 0.66134(4) 0.56640(3) 0.02089(15) Uani 1 1 d . . .
W2 W 0.46136(6) 0.68926(4) 0.64381(3) 0.02126(15) Uani 1 1 d . . .
W3 W 0.58344(7) 0.89062(4) 0.75135(3) 0.02925(19) Uani 1 1 d . . .
W4 W 0.44963(9) 1.05059(5) 0.77265(3) 0.0418(3) Uani 1 1 d . . .
W5 W 0.18116(10) 1.02075(5) 0.68980(3) 0.0453(3) Uani 1 1 d . . .
W6 W 0.06694(7) 0.83358(5) 0.59086(3) 0.0309(2) Uani 1 1 d . . .
W7 W 0.08371(6) 0.55333(4) 0.69374(3) 0.02058(15) Uani 1 1 d . . .
W8 W 0.33243(6) 0.58061(4) 0.77057(3) 0.01919(15) Uani 1 1 d . . .
W9 W 0.45587(7) 0.78593(4) 0.88022(3) 0.02542(17) Uani 1 1 d . . .
W10 W 0.32315(8) 0.94619(5) 0.90184(3) 0.0360(2) Uani 1 1 d . . .
W11 W 0.05000(9) 0.91410(6) 0.81674(3) 0.0444(3) Uani 1 1 d . . .
W12 W -0.06498(7) 0.72800(5) 0.71814(3) 0.03078(19) Uani 1 1 d . . .
W13 W -0.03084(7) 0.59252(6) 0.83966(3) 0.03001(18) Uani 1 1 d . . .
W14 W 0.22056(6) 0.61926(5) 0.91741(3) 0.02569(17) Uani 1 1 d . . .
W15 W 0.08551(8) 0.78142(6) 0.94037(3) 0.0345(2) Uani 1 1 d . . .
P1 P 0.3264(3) 0.8581(3) 0.66912(18) 0.0166(8) Uiso 1 1 d . . .
P2 P 0.1921(3) 0.7471(3) 0.80172(18) 0.0157(8) Uiso 1 1 d . . .
O1 O 0.4645(10) 0.8778(8) 0.5111(6) 0.028(3) Uiso 1 1 d . . .
O2 O 0.5505(12) 1.0208(9) 0.5849(6) 0.036(3) Uiso 1 1 d . . .
O3 O 0.3606(11) 0.9978(9) 0.5273(6) 0.035(3) Uiso 1 1 d . . .
O4 O 0.3796(10) 0.9014(8) 0.6177(6) 0.027(3) Uiso 1 1 d . . .
O5 O 0.2751(10) 0.7453(8) 0.5233(5) 0.024(3) Uiso 1 1 d . . .
O6 O 0.1691(11) 0.8725(9) 0.5427(6) 0.033(3) Uiso 1 1 d . . .
O7 O 0.2766(12) 1.0483(10) 0.6358(7) 0.042(4) Uiso 1 1 d . . .
O8 O 0.4728(12) 1.0708(10) 0.6962(7) 0.039(3) Uiso 1 1 d . . .
O9 O 0.5988(11) 0.9217(9) 0.6772(6) 0.031(3) Uiso 1 1 d . . .
O10 O 0.5108(10) 0.7733(8) 0.5973(5) 0.025(3) Uiso 1 1 d . . .
O11 O 0.1343(13) 1.1155(11) 0.7016(7) 0.049(4) Uiso 1 1 d . . .
O12 O 0.2972(12) 1.0409(9) 0.7545(7) 0.038(3) Uiso 1 1 d . . .
O13 O 0.4976(13) 1.1563(10) 0.8123(7) 0.044(4) Uiso 1 1 d . . .
O14 O 0.5770(11) 1.0071(9) 0.7871(6) 0.036(3) Uiso 1 1 d . . .
O15 O 0.7165(12) 0.8972(9) 0.7777(6) 0.037(3) Uiso 1 1 d . . .
O16 O 0.5278(10) 0.7683(8) 0.7166(5) 0.024(3) Uiso 1 1 d . . .
O17 O 0.5500(10) 0.6240(8) 0.6331(5) 0.025(3) Uiso 1 1 d . . .
O18 O 0.3439(10) 0.6239(8) 0.5826(5) 0.023(3) Uiso 1 1 d . . .
O19 O 0.1464(11) 0.5795(8) 0.5074(6) 0.029(3) Uiso 1 1 d . . .
O20 O 0.1001(10) 0.7199(8) 0.5843(6) 0.028(3) Uiso 1 1 d . . .
O21 O -0.0494(12) 0.8088(9) 0.5403(6) 0.037(3) Uiso 1 1 d . . .
O22 O 0.0643(12) 0.9500(10) 0.6292(7) 0.042(4) Uiso 1 1 d . . .
O23 O 0.2146(11) 0.8781(9) 0.6702(6) 0.031(3) Uiso 1 1 d . . .
O24 O 0.4030(10) 0.8998(8) 0.7290(6) 0.028(3) Uiso 1 1 d . . .
O25 O 0.3154(10) 0.7572(8) 0.6533(6) 0.028(3) Uiso 1 1 d . . .
O26 O 0.1591(10) 0.5927(8) 0.6325(5) 0.023(3) Uiso 1 1 d . . .
O27 O -0.0107(11) 0.7919(9) 0.6611(6) 0.033(3) Uiso 1 1 d . . .
O28 O 0.0906(12) 0.9595(10) 0.7493(7) 0.040(3) Uiso 1 1 d . . .
O29 O 0.4020(11) 0.9960(9) 0.8462(6) 0.036(3) Uiso 1 1 d . . .
O30 O 0.5227(10) 0.8520(8) 0.8256(6) 0.028(3) Uiso 1 1 d . . .
O31 O 0.3824(10) 0.6176(8) 0.7016(5) 0.023(3) Uiso 1 1 d . . .
O32 O 0.5687(11) 0.7764(9) 0.9246(6) 0.030(3) Uiso 1 1 d . . .
O33 O 0.4237(10) 0.6824(8) 0.8198(5) 0.022(2) Uiso 1 1 d . . .
O34 O 0.4022(10) 0.5017(8) 0.7793(5) 0.024(3) Uiso 1 1 d . . .
O35 O 0.2000(10) 0.5059(8) 0.7257(5) 0.022(2) Uiso 1 1 d . . .
O36 O -0.0024(11) 0.4566(8) 0.6549(6) 0.029(3) Uiso 1 1 d . . .
O37 O -0.0033(10) 0.6348(8) 0.6875(6) 0.028(3) Uiso 1 1 d . . .
O38 O -0.1990(12) 0.6867(9) 0.6861(7) 0.038(3) Uiso 1 1 d . . .
O39 O -0.0748(12) 0.8302(10) 0.7704(7) 0.039(3) Uiso 1 1 d . . .
O40 O -0.0147(14) 0.9901(11) 0.8483(8) 0.053(4) Uiso 1 1 d . . .
O41 O 0.1923(12) 0.9559(10) 0.8580(7) 0.042(3) Uiso 1 1 d . . .
O42 O 0.3465(12) 1.0346(10) 0.9601(7) 0.042(4) Uiso 1 1 d . . .
O43 O 0.4322(11) 0.8886(9) 0.9287(6) 0.032(3) Uiso 1 1 d . . .
O44 O 0.2969(10) 0.8128(8) 0.8319(6) 0.025(3) Uiso 1 1 d . . .
O45 O 0.1092(10) 0.7922(8) 0.7732(5) 0.023(3) Uiso 1 1 d . . .
O46 O 0.2130(10) 0.6724(8) 0.7574(5) 0.022(2) Uiso 1 1 d . . .
O47 O 0.1371(10) 0.7025(8) 0.8547(6) 0.028(3) Uiso 1 1 d . . .
O48 O 0.0279(10) 0.5428(8) 0.7729(5) 0.023(3) Uiso 1 1 d . . .
O49 O -0.0785(11) 0.6652(9) 0.7889(6) 0.031(3) Uiso 1 1 d . . .
O50 O 0.0268(11) 0.8383(9) 0.8820(6) 0.035(3) Uiso 1 1 d . . .
O51 O 0.2209(11) 0.8627(9) 0.9425(6) 0.033(3) Uiso 1 1 d . . .
O52 O 0.3449(10) 0.7132(8) 0.9214(6) 0.028(3) Uiso 1 1 d . . .
O53 O 0.2569(10) 0.5684(8) 0.8447(5) 0.023(3) Uiso 1 1 d . . .
O54 O 0.1624(10) 0.7000(8) 0.9708(6) 0.028(3) Uiso 1 1 d . . .
O55 O 0.0717(11) 0.5531(9) 0.8932(6) 0.032(3) Uiso 1 1 d . . .
O56 O -0.0335(12) 0.6774(9) 0.9092(6) 0.036(3) Uiso 1 1 d . . .
O57 O -0.1506(12) 0.5128(10) 0.8420(7) 0.039(3) Uiso 1 1 d . . .
O58 O 0.0396(13) 0.8182(10) 1.0060(7) 0.044(4) Uiso 1 1 d . . .
O59 O 0.2630(10) 0.5593(8) 0.9701(6) 0.027(3) Uiso 1 1 d . . .
Na1 Na -0.2913(8) 0.5996(6) 0.5912(4) 0.049(2) Uani 1 1 d . . .
Na2 Na -0.1621(10) 0.6889(7) 0.4724(5) 0.068(3) Uani 1 1 d . . .
Na3A Na 0.7512(15) 0.9050(13) 0.9544(8) 0.044(4) Uani 0.50 1 d P . 1
Na3B Na 0.7858(14) 0.9394(16) 0.8855(7) 0.054(6) Uani 0.50 1 d P . 2
O1W O 0.2642(11) 0.8526(9) 0.4229(6) 0.035(3) Uiso 1 1 d . . .
O2W O 0.7070(13) 0.8988(10) 0.5721(7) 0.044(4) Uiso 1 1 d . . .
O3W O 0.4556(18) 1.1842(14) 0.6045(10) 0.076(6) Uiso 1 1 d . . .
O4W O 0.6043(13) 0.7295(11) 0.1462(7) 0.048(4) Uiso 1 1 d . . .
O5W O -0.1182(12) 0.5959(10) 0.5493(7) 0.039(3) Uiso 1 1 d . . .
O6W O -0.3907(14) 0.5105(11) 0.5031(8) 0.052(4) Uiso 1 1 d . . .
O7W O -0.2990(14) 0.7138(11) 0.5338(8) 0.050(4) Uiso 1 1 d . . .
O8W O -0.2759(19) 0.5722(15) 0.3992(11) 0.084(6) Uiso 1 1 d . . .
O9W O 0.0081(19) 0.6951(15) 0.4246(11) 0.084(6) Uiso 1 1 d . . .
O10W O -0.188(2) 0.8020(17) 0.4160(11) 0.093(7) Uiso 1 1 d . . .
O11W O 0.765(3) 0.330(2) 0.6308(14) 0.043(7) Uiso 0.50 1 d P . .
O12W O 0.909(3) 0.086(2) 0.6034(17) 0.059(9) Uiso 0.50 1 d P . .
O13W O 0.8635(16) 0.9639(13) 0.4976(9) 0.064(5) Uiso 1 1 d . . .
O14W O 0.646(3) 0.725(2) 0.2548(14) 0.045(7) Uiso 0.50 1 d P A 1
O15W O 0.4896(14) 0.6070(11) 0.2604(8) 0.052(4) Uiso 1 1 d . . .
O16W O 0.756(2) 0.8350(18) 0.1472(12) 0.032(6) Uiso 0.50 1 d P B 2
O17W O 0.544(3) 0.768(3) 0.0529(18) 0.063(10) Uiso 0.50 1 d P C 1
O18W O 0.331(2) 0.8223(17) 0.0243(12) 0.028(5) Uiso 0.50 1 d P D 1
O19W O 0.199(4) 0.372(3) 0.861(2) 0.084(13) Uiso 0.50 1 d P E 1
O20W O 0.6501(15) 0.0111(12) 0.9203(8) 0.059(5) Uiso 1 1 d . . .
O21W O 0.324(3) 0.500(2) 0.2540(16) 0.054(8) Uiso 0.50 1 d P . .
O22W O 0.396(2) 0.4348(19) 0.1154(13) 0.037(6) Uiso 0.50 1 d P . .
O23W O 0.197(2) 0.3742(17) 0.0115(12) 0.030(6) Uiso 0.50 1 d P . .
O24W O 0.3170(15) 0.3024(12) 0.0414(8) 0.060(5) Uiso 1 1 d . . .
O25W O 0.3519(15) 0.3330(12) 0.2155(8) 0.058(4) Uiso 1 1 d . . .
O26W O 0.610(4) 0.694(3) 0.319(2) 0.088(14) Uiso 0.50 1 d P F 2
O27W O -0.237(3) 0.496(2) 0.6389(16) 0.057(9) Uiso 0.50 1 d P . 1
O28W O 0.857(2) 0.9677(18) 0.9882(13) 0.036(6) Uiso 0.50 1 d P . 2
O29W O 0.1486(14) 0.0562(11) 0.3221(8) 0.051(4) Uiso 1 1 d . . .
O30W O 0.497(4) 0.796(3) 0.058(2) 0.073(12) Uiso 0.50 1 d P G 2
O31W O 0.022(2) 0.1801(17) 0.8325(12) 0.031(6) Uiso 0.50 1 d P . .
O32W O 0.0946(16) 0.2792(13) 0.9242(9) 0.067(5) Uiso 1 1 d . . .
O33W O 0.173(3) 0.171(2) 0.9751(14) 0.041(7) Uiso 0.50 1 d P H 2
O34W O 0.488(2) 0.380(2) 0.9983(14) 0.042(7) Uiso 0.50 1 d P . .
O35W O 0.697(4) 0.141(3) 0.726(2) 0.022(10) Uiso 0.25 1 d P . .
O36W O 0.830(3) 0.110(3) 0.8639(19) 0.071(11) Uiso 0.50 1 d P . .
O37W O 0.172(2) 0.3220(19) 0.7120(13) 0.037(6) Uiso 0.50 1 d P . .
O38W O 0.959(4) 0.370(3) 0.927(2) 0.027(11) Uiso 0.25 1 d P . .
O39W O 0.5221(16) 0.3192(13) 0.5300(9) 0.066(5) Uiso 1 1 d . . .
O40W O 0.931(4) 0.211(3) 0.719(2) 0.023(10) Uiso 0.25 1 d P I 1
O41W O 0.136(3) 0.238(3) 0.7752(19) 0.071(11) Uiso 0.50 1 d P J 1
O42W O 0.777(3) 0.779(2) 0.8821(14) 0.040(7) Uiso 0.50 1 d P K 1
O43W O 0.805(2) 0.817(2) 0.8741(13) 0.031(6) Uiso 0.50 1 d P . 2
O44W O 0.053(5) 0.656(4) 0.222(3) 0.044(15) Uiso 0.25 1 d P L 1
O45W O 0.135(4) 0.634(3) 0.259(2) 0.077(12) Uiso 0.50 1 d P M 2
O46W O 0.690(2) 0.1643(19) 0.8362(13) 0.037(6) Uiso 0.50 1 d P . .
O47W O 0.329(3) 0.399(2) 0.8811(16) 0.053(8) Uiso 0.50 1 d P N 2
O48W O 0.439(3) 0.624(2) 0.1558(14) 0.046(7) Uiso 0.50 1 d P . .
O49W O 0.525(2) 0.5681(16) 0.3572(11) 0.027(5) Uiso 0.50 1 d P . .
O50W O 0.413(3) 0.725(3) 0.3008(18) 0.066(10) Uiso 0.50 1 d P . .
O51W O 0.340(3) 0.815(2) 0.0666(15) 0.044(7) Uiso 0.50 1 d P O 2
O52W O 0.927(3) 1.004(2) 0.9607(15) 0.050(8) Uiso 0.50 1 d P P 1
O53W O 0.636(4) 0.539(3) 0.019(2) 0.089(14) Uiso 0.50 1 d P Q 2
O54W O 0.223(3) 0.195(2) 0.9620(17) 0.056(9) Uiso 0.50 1 d P . 1
O56W O 0.758(4) 0.316(3) 0.836(2) 0.025(10) Uiso 0.25 1 d P . .
O57W O -0.354(4) 0.646(3) 0.443(2) 0.023(10) Uiso 0.25 1 d P . .
O58W O -0.340(3) 0.447(3) 0.6153(18) 0.065(10) Uiso 0.50 1 d P . 2
O59W O 0.0422(18) 0.2045(14) 0.6444(10) 0.075(6) Uiso 1 1 d . . .

loop_
_atom_site_aniso_label
_atom_site_aniso_U_11
_atom_site_aniso_U_22
_atom_site_aniso_U_33
_atom_site_aniso_U_23
_atom_site_aniso_U_13
_atom_site_aniso_U_12
Mn1 0.066(2) 0.0106(12) 0.0157(13) 0.0014(10) -0.0123(13) 0.0062(13)
Mn2 0.061(2) 0.0121(12) 0.0137(12) 0.0043(10) -0.0151(12) -0.0022(12)
Mn3 0.094(3) 0.0140(13) 0.0144(13) -0.0009(10) -0.0220(15) 0.0121(15)
Mn4 0.076(3) 0.0099(17) 0.0127(17) 0.0019(14) -0.0197(19) -0.0014(19)
W1 0.0351(4) 0.0119(3) 0.0139(3) -0.0009(2) -0.0064(3) 0.0076(3)
W2 0.0354(4) 0.0112(3) 0.0142(3) 0.0026(2) -0.0057(3) 0.0030(3)
W3 0.0534(5) 0.0126(3) 0.0134(3) 0.0040(2) -0.0144(3) -0.0020(3)
W4 0.0937(7) 0.0110(3) 0.0133(3) -0.0016(3) -0.0219(4) 0.0115(4)
W5 0.1020(8) 0.0213(4) 0.0148(3) -0.0054(3) -0.0229(4) 0.0356(5)
W6 0.0607(5) 0.0217(4) 0.0128(3) -0.0028(3) -0.0133(3) 0.0251(4)
W7 0.0250(4) 0.0200(3) 0.0178(3) -0.0001(3) -0.0020(3) 0.0112(3)
W8 0.0271(4) 0.0142(3) 0.0177(3) 0.0042(2) -0.0025(3) 0.0090(3)
W9 0.0444(5) 0.0170(3) 0.0136(3) 0.0042(3) -0.0083(3) 0.0088(3)
W10 0.0749(6) 0.0199(4) 0.0123(3) -0.0023(3) -0.0152(4) 0.0207(4)
W11 0.0888(7) 0.0405(5) 0.0137(3) -0.0066(3) -0.0159(4) 0.0500(5)
W12 0.0448(5) 0.0402(4) 0.0142(3) -0.0030(3) -0.0078(3) 0.0321(4)
W13 0.0344(4) 0.0433(5) 0.0185(3) 0.0030(3) -0.0015(3) 0.0248(4)
W14 0.0344(4) 0.0292(4) 0.0181(3) 0.0052(3) -0.0032(3) 0.0186(3)
W15 0.0527(5) 0.0442(5) 0.0147(3) -0.0004(3) -0.0061(3) 0.0350(4)
Na1 0.058(6) 0.058(6) 0.037(5) -0.003(4) 0.002(4) 0.032(5)
Na2 0.082(8) 0.056(6) 0.065(7) 0.004(5) -0.008(6) 0.026(6)
Na3A 0.042(10) 0.058(11) 0.034(9) 0.007(8) 0.002(7) 0.014(9)
Na3B 0.031(9) 0.120(18) 0.019(8) 0.006(9) -0.002(7) 0.036(10)

loop_
_atom_type_symbol
_atom_type_description
_atom_type_scat_dispersion_real
_atom_type_scat_dispersion_imag
_atom_type_scat_source
H H 0.0000 0.0000 'International Tables Vol C Tables 4.2.6.8 and 6.1.1.4'
O O 0.0106 0.0060 'International Tables Vol C Tables 4.2.6.8 and 6.1.1.4'
Na Na 0.0362 0.0249 'International Tables Vol C Tables 4.2.6.8 and 6.1.1.4'
P P 0.1023 0.0942 'International Tables Vol C Tables 4.2.6.8 and 6.1.1.4'
Mn Mn 0.3368 0.7283 'International Tables Vol C Tables 4.2.6.8 and 6.1.1.4'
W W -0.8490 6.8722 'International Tables Vol C Tables 4.2.6.8 and 6.1.1.4'

loop_
_geom_angle_atom_site_label_1
_geom_angle_atom_site_label_2
_geom_angle_atom_site_label_3
_geom_angle
_geom_angle_site_symmetry_1
_geom_angle_site_symmetry_3
O5 Mn1 O3 173.5(6) . .
O5 Mn1 O6 88.0(6) . .
O3 Mn1 O6 94.3(6) . .
O5 Mn1 O1 94.4(5) . .
O3 Mn1 O1 82.5(6) . .
O6 Mn1 O1 172.0(6) . .
O5 Mn1 O1W 93.1(5) . .
O3 Mn1 O1W 92.8(6) . .
O6 Mn1 O1W 95.2(6) . .
O1 Mn1 O1W 92.3(5) . .
O5 Mn1 O4 92.1(5) . .
O3 Mn1 O4 81.8(5) . .
O6 Mn1 O4 90.6(5) . .
O1 Mn1 O4 81.7(5) . .
O1W Mn1 O4 172.4(5) . .
O5 Mn1 Mn4 136.0(4) . .
O3 Mn1 Mn4 41.8(4) . .
O6 Mn1 Mn4 136.0(4) . .
O1 Mn1 Mn4 41.9(4) . .
O1W Mn1 Mn4 85.7(4) . .
O4 Mn1 Mn4 86.7(3) . .
O5 Mn1 Mn3 137.5(4) . .
O3 Mn1 Mn3 36.5(4) . .
O6 Mn1 Mn3 91.0(4) . .
O1 Mn1 Mn3 82.1(4) . .
O1W Mn1 Mn3 129.3(4) . .
O4 Mn1 Mn3 45.4(3) . .
Mn4 Mn1 Mn3 57.27(9) . .
O5 Mn1 Mn2 92.4(4) . .
O3 Mn1 Mn2 81.6(4) . .
O6 Mn1 Mn2 135.7(4) . .
O1 Mn1 Mn2 36.7(4) . .
O1W Mn1 Mn2 129.0(4) . .
O4 Mn1 Mn2 45.1(3) . .
Mn4 Mn1 Mn2 57.04(8) . .
Mn3 Mn1 Mn2 60.20(10) . .
O9 Mn2 O10 88.4(5) . .
O9 Mn2 O1 171.3(6) . .
O10 Mn2 O1 93.1(5) . .
O9 Mn2 O2 95.1(6) . .
O10 Mn2 O2 171.9(6) . .
O1 Mn2 O2 82.4(6) . .
O9 Mn2 O2W 87.5(6) . .
O10 Mn2 O2W 91.0(6) . .
O1 Mn2 O2W 101.0(6) . .
O2 Mn2 O2W 96.5(6) . .
O9 Mn2 O4 89.5(5) . .
O10 Mn2 O4 90.1(5) . .
O1 Mn2 O4 82.0(5) . .
O2 Mn2 O4 82.6(5) . .
O2W Mn2 O4 176.7(5) . .
O9 Mn2 Mn4 136.4(4) . .
O10 Mn2 Mn4 135.0(4) . .
O1 Mn2 Mn4 42.0(4) . .
O2 Mn2 Mn4 41.4(4) . .
O2W Mn2 Mn4 94.6(4) . .
O4 Mn2 Mn4 86.7(3) . .
O9 Mn2 Mn1 134.3(4) . .
O10 Mn2 Mn1 90.3(4) . .
O1 Mn2 Mn1 37.2(4) . .
O2 Mn2 Mn1 82.0(4) . .
O2W Mn2 Mn1 138.2(4) . .
O4 Mn2 Mn1 44.8(3) . .
Mn4 Mn2 Mn1 57.32(7) . .
O9 Mn2 Mn3 90.9(4) . .
O10 Mn2 Mn3 135.3(4) . .
O1 Mn2 Mn3 82.1(4) . .
O2 Mn2 Mn3 37.5(4) . .
O2W Mn2 Mn3 133.6(4) . .
O4 Mn2 Mn3 45.1(3) . .
Mn4 Mn2 Mn3 57.19(8) . .
Mn1 Mn2 Mn3 59.75(10) . .
O8 Mn3 O7 87.7(7) . .
O8 Mn3 O3 170.7(6) . .
O7 Mn3 O3 94.9(6) . .
O8 Mn3 O2 94.1(6) . .
O7 Mn3 O2 171.8(6) . .
O3 Mn3 O2 82.1(6) . .
O8 Mn3 O3W 90.6(7) . .
O7 Mn3 O3W 91.6(7) . .
O3 Mn3 O3W 98.2(7) . .
O2 Mn3 O3W 96.4(7) . .
O8 Mn3 O4 89.7(6) . .
O7 Mn3 O4 90.1(6) . .
O3 Mn3 O4 81.4(5) . .
O2 Mn3 O4 81.9(5) . .
O3W Mn3 O4 178.3(7) . .
O8 Mn3 Mn4 135.4(5) . .
O7 Mn3 Mn4 136.6(5) . .
O3 Mn3 Mn4 41.9(4) . .
O2 Mn3 Mn4 41.4(4) . .
O3W Mn3 Mn4 92.1(6) . .
O4 Mn3 Mn4 86.5(3) . .
O8 Mn3 Mn1 134.7(5) . .
O7 Mn3 Mn1 91.1(5) . .
O3 Mn3 Mn1 36.6(4) . .
O2 Mn3 Mn1 81.9(4) . .
O3W Mn3 Mn1 134.7(6) . .
O4 Mn3 Mn1 45.0(3) . .
Mn4 Mn3 Mn1 57.38(8) . .
O8 Mn3 Mn2 90.3(5) . .
O7 Mn3 Mn2 135.1(5) . .
O3 Mn3 Mn2 81.5(4) . .
O2 Mn3 Mn2 37.0(4) . .
O3W Mn3 Mn2 133.3(6) . .
O4 Mn3 Mn2 45.0(3) . .
Mn4 Mn3 Mn2 57.02(8) . .
Mn1 Mn3 Mn2 60.06(10) . .
O2 Mn4 O2 179.998(4) . 2_676
O2 Mn4 O1 83.6(6) . .
O2 Mn4 O1 96.4(6) 2_676 .
O2 Mn4 O1 96.4(6) . 2_676
O2 Mn4 O1 83.6(6) 2_676 2_676
O1 Mn4 O1 180.0(8) . 2_676
O2 Mn4 O3 96.2(6) . 2_676
O2 Mn4 O3 83.8(6) 2_676 2_676
O1 Mn4 O3 96.6(6) . 2_676
O1 Mn4 O3 83.4(6) 2_676 2_676
O2 Mn4 O3 83.8(6) . .
O2 Mn4 O3 96.2(6) 2_676 .
O1 Mn4 O3 83.4(6) . .
O1 Mn4 O3 96.6(6) 2_676 .
O3 Mn4 O3 179.998(3) 2_676 .
O2 Mn4 Mn2 42.4(4) . .
O2 Mn4 Mn2 137.6(4) 2_676 .
O1 Mn4 Mn2 42.2(4) . .
O1 Mn4 Mn2 137.8(4) 2_676 .
O3 Mn4 Mn2 91.4(4) 2_676 .
O3 Mn4 Mn2 88.6(4) . .
O2 Mn4 Mn2 137.6(4) . 2_676
O2 Mn4 Mn2 42.4(4) 2_676 2_676
O1 Mn4 Mn2 137.8(4) . 2_676
O1 Mn4 Mn2 42.2(4) 2_676 2_676
O3 Mn4 Mn2 88.6(4) 2_676 2_676
O3 Mn4 Mn2 91.4(4) . 2_676
Mn2 Mn4 Mn2 180.000(1) . 2_676
O2 Mn4 Mn3 136.9(4) . 2_676
O2 Mn4 Mn3 43.1(4) 2_676 2_676
O1 Mn4 Mn3 90.9(4) . 2_676
O1 Mn4 Mn3 89.1(4) 2_676 2_676
O3 Mn4 Mn3 41.9(4) 2_676 2_676
O3 Mn4 Mn3 138.1(4) . 2_676
Mn2 Mn4 Mn3 114.21(9) . 2_676
Mn2 Mn4 Mn3 65.79(9) 2_676 2_676
O2 Mn4 Mn3 43.1(4) . .
O2 Mn4 Mn3 136.9(4) 2_676 .
O1 Mn4 Mn3 89.1(4) . .
O1 Mn4 Mn3 90.9(4) 2_676 .
O3 Mn4 Mn3 138.1(4) 2_676 .
O3 Mn4 Mn3 41.9(4) . .
Mn2 Mn4 Mn3 65.79(9) . .
Mn2 Mn4 Mn3 114.21(9) 2_676 .
Mn3 Mn4 Mn3 180.00(15) 2_676 .
O2 Mn4 Mn1 90.6(4) . 2_676
O2 Mn4 Mn1 89.4(4) 2_676 2_676
O1 Mn4 Mn1 137.3(4) . 2_676
O1 Mn4 Mn1 42.7(4) 2_676 2_676
O3 Mn4 Mn1 41.9(4) 2_676 2_676
O3 Mn4 Mn1 138.1(4) . 2_676
Mn2 Mn4 Mn1 114.36(9) . 2_676
Mn2 Mn4 Mn1 65.64(9) 2_676 2_676
Mn3 Mn4 Mn1 65.34(9) 2_676 2_676
Mn3 Mn4 Mn1 114.66(9) . 2_676
O2 Mn4 Mn1 89.4(4) . .
O2 Mn4 Mn1 90.6(4) 2_676 .
O1 Mn4 Mn1 42.7(4) . .
O1 Mn4 Mn1 137.3(4) 2_676 .
O3 Mn4 Mn1 138.1(4) 2_676 .
O3 Mn4 Mn1 41.9(4) . .
Mn2 Mn4 Mn1 65.65(9) . .
Mn2 Mn4 Mn1 114.35(9) 2_676 .
Mn3 Mn4 Mn1 114.66(9) 2_676 .
Mn3 Mn4 Mn1 65.34(9) . .
Mn1 Mn4 Mn1 179.999(1) 2_676 .
O19 W1 O5 99.5(6) . .
O19 W1 O20 102.2(6) . .
O5 W1 O20 92.5(5) . .
O19 W1 O18 99.3(6) . .
O5 W1 O18 93.2(5) . .
O20 W1 O18 156.5(5) . .
O19 W1 O26 95.2(6) . .
O5 W1 O26 165.2(5) . .
O20 W1 O26 83.7(5) . .
O18 W1 O26 85.0(5) . .
O19 W1 O25 170.8(5) . .
O5 W1 O25 85.7(5) . .
O20 W1 O25 85.0(5) . .
O18 W1 O25 72.7(5) . .
O26 W1 O25 79.7(5) . .
O17 W2 O10 100.7(6) . .
O17 W2 O16 102.9(5) . .
O10 W2 O16 91.3(5) . .
O17 W2 O18 98.9(5) . .
O10 W2 O18 93.7(5) . .
O16 W2 O18 156.3(5) . .
O17 W2 O31 94.1(5) . .
O10 W2 O31 165.0(5) . .
O16 W2 O31 83.4(5) . .
O18 W2 O31 85.8(5) . .
O17 W2 O25 170.4(5) . .
O10 W2 O25 85.1(5) . .
O16 W2 O25 84.5(5) . .
O18 W2 O25 72.9(5) . .
O31 W2 O25 80.5(5) . .
O15 W3 O9 100.5(6) . .
O15 W3 O16 103.1(6) . .
O9 W3 O16 91.5(6) . .
O15 W3 O14 98.5(6) . .
O9 W3 O14 93.2(6) . .
O16 W3 O14 156.7(6) . .
O15 W3 O30 95.4(6) . .
O9 W3 O30 164.0(6) . .
O16 W3 O30 84.2(5) . .
O14 W3 O30 85.1(6) . .
O15 W3 O24 170.6(6) . .
O9 W3 O24 84.1(5) . .
O16 W3 O24 84.9(5) . .
O14 W3 O24 72.9(5) . .
O30 W3 O24 80.2(5) . .
O15 W3 Na3B 34.7(5) . .
O9 W3 Na3B 128.7(5) . .
O16 W3 Na3B 116.4(5) . .
O14 W3 Na3B 77.6(6) . .
O30 W3 Na3B 66.5(5) . .
O24 W3 Na3B 136.9(4) . .
O13 W4 O8 100.2(7) . .
O13 W4 O12 102.7(7) . .
O8 W4 O12 91.3(6) . .
O13 W4 O14 99.5(7) . .
O8 W4 O14 94.7(6) . .
O12 W4 O14 155.6(6) . .
O13 W4 O29 94.7(7) . .
O8 W4 O29 164.8(6) . .
O12 W4 O29 82.9(6) . .
O14 W4 O29 85.2(6) . .
O13 W4 O24 171.2(6) . .
O8 W4 O24 84.9(6) . .
O12 W4 O24 84.2(5) . .
O14 W4 O24 72.8(5) . .
O29 W4 O24 80.6(5) . .
O11 W5 O7 101.8(7) . .
O11 W5 O12 103.3(7) . .
O7 W5 O12 91.2(7) . .
O11 W5 O22 98.4(7) . .
O7 W5 O22 95.0(7) . .
O12 W5 O22 155.6(6) . .
O11 W5 O28 94.1(7) . .
O7 W5 O28 164.0(6) . .
O12 W5 O28 83.7(6) . .
O22 W5 O28 84.0(6) . .
O11 W5 O23 170.6(6) . .
O7 W5 O23 84.1(6) . .
O12 W5 O23 83.8(5) . .
O22 W5 O23 73.5(6) . .
O28 W5 O23 80.3(5) . .
O21 W6 O6 101.1(6) . .
O21 W6 O20 100.6(6) . .
O6 W6 O20 91.2(6) . .
O21 W6 O22 99.7(7) . .
O6 W6 O22 95.2(6) . .
O20 W6 O22 157.0(6) . .
O21 W6 O27 94.5(6) . .
O6 W6 O27 164.1(6) . .
O20 W6 O27 83.3(5) . .
O22 W6 O27 84.5(6) . .
O21 W6 O23 172.0(6) . .
O6 W6 O23 84.4(5) . .
O20 W6 O23 84.9(5) . .
O22 W6 O23 73.8(6) . .
O27 W6 O23 80.3(5) . .
O36 W7 O26 100.4(6) . .
O36 W7 O37 101.8(6) . .
O26 W7 O37 91.5(5) . .
O36 W7 O35 99.0(5) . .
O26 W7 O35 92.1(5) . .
O37 W7 O35 157.9(5) . .
O36 W7 O48 95.8(6) . .
O26 W7 O48 163.8(5) . .
O37 W7 O48 84.3(5) . .
O35 W7 O48 86.1(5) . .
O36 W7 O46 170.9(5) . .
O26 W7 O46 84.2(5) . .
O37 W7 O46 85.8(5) . .
O35 W7 O46 72.9(4) . .
O48 W7 O46 79.8(4) . .
O34 W8 O31 100.0(5) . .
O34 W8 O33 102.7(5) . .
O31 W8 O33 91.3(5) . .
O34 W8 O35 98.9(5) . .
O31 W8 O35 92.4(5) . .
O33 W8 O35 157.1(5) . .
O34 W8 O53 96.4(5) . .
O31 W8 O53 163.5(5) . .
O33 W8 O53 83.8(5) . .
O35 W8 O53 86.3(5) . .
O34 W8 O46 171.6(5) . .
O31 W8 O46 84.2(5) . .
O33 W8 O46 84.3(5) . .
O35 W8 O46 73.6(4) . .
O53 W8 O46 79.7(4) . .
O32 W9 O30 99.8(6) . .
O32 W9 O33 103.0(6) . .
O30 W9 O33 89.8(5) . .
O32 W9 O43 98.2(6) . .
O30 W9 O43 92.4(6) . .
O33 W9 O43 157.9(5) . .
O32 W9 O52 97.4(6) . .
O30 W9 O52 162.6(5) . .
O33 W9 O52 83.9(5) . .
O43 W9 O52 87.6(5) . .
O32 W9 O44 171.5(5) . .
O30 W9 O44 83.2(5) . .
O33 W9 O44 84.8(5) . .
O43 W9 O44 73.7(5) . .
O52 W9 O44 80.1(5) . .
O42 W10 O29 101.2(7) . .
O42 W10 O41 101.2(7) . .
O29 W10 O41 90.7(6) . .
O42 W10 O43 100.5(7) . .
O29 W10 O43 93.4(6) . .
O41 W10 O43 156.8(6) . .
O42 W10 O51 95.4(6) . .
O29 W10 O51 163.2(6) . .
O41 W10 O51 83.3(6) . .
O43 W10 O51 86.3(6) . .
O42 W10 O44 172.1(6) . .
O29 W10 O44 84.1(5) . .
O41 W10 O44 84.5(5) . .
O43 W10 O44 73.2(5) . .
O51 W10 O44 79.7(5) . .
O40 W11 O28 101.3(7) . .
O40 W11 O41 102.5(7) . .
O28 W11 O41 91.9(7) . .
O40 W11 O39 98.6(7) . .
O28 W11 O39 91.9(6) . .
O41 W11 O39 157.4(6) . .
O40 W11 O50 95.0(7) . .
O28 W11 O50 163.7(6) . .
O41 W11 O50 84.2(6) . .
O39 W11 O50 86.0(6) . .
O40 W11 O45 170.0(7) . .
O28 W11 O45 84.0(5) . .
O41 W11 O45 85.6(5) . .
O39 W11 O45 72.6(5) . .
O50 W11 O45 79.9(5) . .
O38 W12 O27 100.7(6) . .
O38 W12 O39 100.7(7) . .
O27 W12 O39 92.7(6) . .
O38 W12 O37 101.0(6) . .
O27 W12 O37 90.5(6) . .
O39 W12 O37 157.1(6) . .
O38 W12 O49 95.8(6) . .
O27 W12 O49 163.2(6) . .
O39 W12 O49 87.5(6) . .
O37 W12 O49 83.1(5) . .
O38 W12 O45 172.5(6) . .
O27 W12 O45 83.6(5) . .
O39 W12 O45 72.8(5) . .
O37 W12 O45 85.1(5) . .
O49 W12 O45 80.5(5) . .
O57 W13 O49 102.1(6) . .
O57 W13 O48 103.2(6) . .
O49 W13 O48 88.1(5) . .
O57 W13 O56 100.5(6) . .
O49 W13 O56 89.3(6) . .
O48 W13 O56 156.2(6) . .
O57 W13 O55 100.6(6) . .
O49 W13 O55 157.2(6) . .
O48 W13 O55 87.8(5) . .
O56 W13 O55 85.5(6) . .
O57 W13 O47 170.2(6) . .
O49 W13 O47 84.7(5) . .
O48 W13 O47 83.9(5) . .
O56 W13 O47 72.3(5) . .
O55 W13 O47 72.6(5) . .
O59 W14 O53 103.3(5) . .
O59 W14 O52 101.7(6) . .
O53 W14 O52 88.4(5) . .
O59 W14 O55 101.2(6) . .
O53 W14 O55 89.2(5) . .
O52 W14 O55 156.9(6) . .
O59 W14 O54 99.6(6) . .
O53 W14 O54 157.2(5) . .
O52 W14 O54 87.2(5) . .
O55 W14 O54 86.2(6) . .
O59 W14 O47 170.2(5) . .
O53 W14 O47 84.7(5) . .
O52 W14 O47 83.9(5) . .
O55 W14 O47 72.9(5) . .
O54 W14 O47 72.6(5) . .
O58 W15 O50 103.8(7) . .
O58 W15 O51 103.2(7) . .
O50 W15 O51 88.8(6) . .
O58 W15 O54 99.3(6) . .
O50 W15 O54 156.8(6) . .
O51 W15 O54 88.5(6) . .
O58 W15 O56 99.8(7) . .
O50 W15 O56 87.2(6) . .
O51 W15 O56 156.9(6) . .
O54 W15 O56 86.3(6) . .
O58 W15 O47 168.7(6) . .
O50 W15 O47 83.8(5) . .
O51 W15 O47 85.0(5) . .
O54 W15 O47 72.9(5) . .
O56 W15 O47 72.0(5) . .
O23 P1 O4 107.4(7) . .
O23 P1 O24 112.1(7) . .
O4 P1 O24 106.8(7) . .
O23 P1 O25 111.3(7) . .
O4 P1 O25 106.9(7) . .
O24 P1 O25 112.0(7) . .
O44 P2 O46 112.2(7) . .
O44 P2 O45 112.7(7) . .
O46 P2 O45 112.9(7) . .
O44 P2 O47 106.2(7) . .
O46 P2 O47 106.4(7) . .
O45 P2 O47 105.8(7) . .
Mn4 O1 Mn2 95.9(6) . .
Mn4 O1 Mn1 95.4(6) . .
Mn2 O1 Mn1 106.1(6) . .
Mn4 O2 Mn2 96.2(6) . .
Mn4 O2 Mn3 95.6(6) . .
Mn2 O2 Mn3 105.5(7) . .
Mn4 O3 Mn3 96.2(6) . .
Mn4 O3 Mn1 96.3(6) . .
Mn3 O3 Mn1 106.9(7) . .
P1 O4 Mn1 125.1(7) . .
P1 O4 Mn2 125.7(7) . .
Mn1 O4 Mn2 90.1(5) . .
P1 O4 Mn3 125.4(7) . .
Mn1 O4 Mn3 89.6(5) . .
Mn2 O4 Mn3 89.8(5) . .
W1 O5 Mn1 143.6(7) . .
W6 O6 Mn1 145.7(8) . .
W5 O7 Mn3 146.5(9) . .
W4 O8 Mn3 145.9(9) . .
W3 O9 Mn2 146.2(8) . .
W2 O10 Mn2 145.0(7) . .
W5 O12 W4 144.0(8) . .
W3 O14 W4 122.2(7) . .
W3 O15 Na3B 121.6(8) . .
W2 O16 W3 144.2(7) . .
W2 O17 Na1 148.9(7) . 1_655
W2 O18 W1 122.7(6) . .
W1 O20 W6 142.7(7) . .
W6 O21 Na2 139.9(8) . .
W6 O22 W5 121.4(8) . .
P1 O23 W6 126.8(7) . .
P1 O23 W5 126.2(7) . .
W6 O23 W5 90.4(5) . .
P1 O24 W3 126.2(7) . .
P1 O24 W4 125.8(7) . .
W3 O24 W4 91.4(4) . .
P1 O25 W1 126.3(7) . .
P1 O25 W2 125.7(7) . .
W1 O25 W2 91.2(4) . .
W7 O26 W1 162.4(7) . .
W12 O27 W6 163.8(8) . .
W11 O28 W5 162.4(9) . .
W10 O29 W4 164.4(8) . .
W9 O30 W3 163.8(7) . .
W8 O31 W2 163.1(7) . .
W9 O32 Na3A 123.8(7) . .
W8 O33 W9 155.0(7) . .
W8 O35 W7 122.1(6) . .
W7 O37 W12 154.5(7) . .
W12 O38 Na1 135.6(8) . .
W12 O39 W11 123.0(8) . .
W11 O40 Na3B 121.8(10) . 1_455
W11 O41 W10 155.6(9) . .
W10 O42 Na3A 139.3(9) . 2_677
W9 O43 W10 121.9(7) . .
P2 O44 W9 129.2(7) . .
P2 O44 W10 129.7(7) . .
W9 O44 W10 90.4(4) . .
P2 O45 W11 128.8(7) . .
P2 O45 W12 129.5(7) . .
W11 O45 W12 90.7(4) . .
P2 O46 W8 130.2(7) . .
P2 O46 W7 128.4(7) . .
W8 O46 W7 90.6(4) . .
P2 O47 W15 124.3(7) . .
P2 O47 W13 124.2(7) . .
W15 O47 W13 91.9(4) . .
P2 O47 W14 123.6(7) . .
W15 O47 W14 91.8(4) . .
W13 O47 W14 91.5(4) . .
W13 O48 W7 149.1(7) . .
W13 O49 W12 150.9(8) . .
W15 O50 W11 148.8(8) . .
W15 O51 W10 149.7(8) . .
W14 O52 W9 149.9(7) . .
W14 O53 W8 150.0(7) . .
W15 O54 W14 122.7(7) . .
W14 O55 W13 122.9(7) . .
W13 O56 W15 123.8(7) . .
O27W Na1 O6W 100.1(11) . .
O27W Na1 O7W 164.2(11) . .
O6W Na1 O7W 82.7(7) . .
O27W Na1 O17 107.2(10) . 1_455
O6W Na1 O17 93.6(6) . 1_455
O7W Na1 O17 88.1(6) . 1_455
O27W Na1 O38 78.5(10) . .
O6W Na1 O38 175.9(7) . .
O7W Na1 O38 99.6(6) . .
O17 Na1 O38 83.1(5) 1_455 .
O27W Na1 O58W 33.2(12) . .
O6W Na1 O58W 74.0(10) . .
O7W Na1 O58W 156.2(11) . .
O17 Na1 O58W 88.7(10) 1_455 .
O38 Na1 O58W 103.4(10) . .
O27W Na1 O5W 78.2(10) . .
O6W Na1 O5W 90.6(6) . .
O7W Na1 O5W 86.2(6) . .
O17 Na1 O5W 172.4(6) 1_455 .
O38 Na1 O5W 92.9(6) . .
O58W Na1 O5W 98.5(10) . .
O27W Na1 Na2 122.8(10) . .
O6W Na1 Na2 76.0(5) . .
O7W Na1 Na2 42.4(5) . .
O17 Na1 Na2 129.9(5) 1_455 .
O38 Na1 Na2 108.1(5) . .
O58W Na1 Na2 132.0(10) . .
O5W Na1 Na2 45.4(4) . .
O21 Na2 O10W 82.9(8) . .
O21 Na2 O8W 176.8(9) . .
O10W Na2 O8W 94.1(9) . .
O21 Na2 O57W 132.1(13) . .
O10W Na2 O57W 78.4(13) . .
O8W Na2 O57W 47.7(13) . .
O21 Na2 O7W 83.9(6) . .
O10W Na2 O7W 90.9(8) . .
O8W Na2 O7W 97.2(8) . .
O57W Na2 O7W 53.1(12) . .
O21 Na2 O9W 82.5(8) . .
O10W Na2 O9W 86.5(9) . .
O8W Na2 O9W 96.4(9) . .
O57W Na2 O9W 138.8(13) . .
O7W Na2 O9W 166.3(9) . .
O21 Na2 O5W 85.6(6) . .
O10W Na2 O5W 168.2(9) . .
O8W Na2 O5W 97.4(8) . .
O57W Na2 O5W 107.6(13) . .
O7W Na2 O5W 85.1(7) . .
O9W Na2 O5W 94.8(7) . .
O21 Na2 Na1 92.0(5) . .
O10W Na2 Na1 132.6(8) . .
O8W Na2 Na1 90.8(7) . .
O57W Na2 Na1 70.6(12) . .
O7W Na2 Na1 41.8(5) . .
O9W Na2 Na1 139.7(7) . .
O5W Na2 Na1 44.9(4) . .
O52W Na3A O42W 99.2(13) . .
O52W Na3A O20W 94.9(11) . 1_565
O42W Na3A O20W 121.7(11) . 1_565
O52W Na3A O42 107.7(11) . 2_677
O42W Na3A O42 150.5(12) . 2_677
O20W Na3A O42 68.5(7) 1_565 2_677
O52W Na3A O54W 103.5(14) . 2_667
O42W Na3A O54W 84.4(12) . 2_667
O20W Na3A O54W 145.3(12) 1_565 2_667
O42 Na3A O54W 77.9(10) 2_677 2_667
O52W Na3A O32 166.9(12) . .
O42W Na3A O32 68.2(9) . .
O20W Na3A O32 88.9(8) 1_565 .
O42 Na3A O32 85.4(7) 2_677 .
O54W Na3A O32 79.8(11) 2_667 .
O43W Na3B O28W 93.3(13) . .
O43W Na3B O20W 136.6(14) . 1_565
O28W Na3B O20W 84.3(10) . 1_565
O43W Na3B O15 81.5(11) . .
O28W Na3B O15 174.7(13) . .
O20W Na3B O15 100.0(8) 1_565 .
O43W Na3B O40 86.7(11) . 1_655
O28W Na3B O40 92.9(10) . 1_655
O20W Na3B O40 136.7(12) 1_565 1_655
O15 Na3B O40 86.1(7) . 1_655
O43W Na3B O36W 153.0(15) . 1_565
O28W Na3B O36W 98.0(14) . 1_565
O20W Na3B O36W 69.3(11) 1_565 1_565
O15 Na3B O36W 86.4(11) . 1_565
O40 Na3B O36W 68.3(11) 1_655 1_565
O43W Na3B W3 92.4(10) . .
O28W Na3B W3 158.9(10) . .
O20W Na3B W3 77.6(6) 1_565 .
O15 Na3B W3 23.7(4) . .
O40 Na3B W3 107.7(6) 1_655 .
O36W Na3B W3 85.8(10) 1_565 .
Na1 O5W Na2 89.7(6) . .
Na1 O7W Na2 95.8(7) . .
Na3B O20W Na3A 41.9(7) 1_545 1_545

loop_
_geom_bond_atom_site_label_1
_geom_bond_atom_site_label_2
_geom_bond_distance
_geom_bond_site_symmetry_2
Mn1 O5 1.921(12) .
Mn1 O3 1.921(14) .
Mn1 O6 1.923(14) .
Mn1 O1 1.949(13) .
Mn1 O1W 2.175(14) .
Mn1 O4 2.181(13) .
Mn1 Mn4 2.859(3) .
Mn1 Mn3 3.085(4) .
Mn1 Mn2 3.094(5) .
Mn2 O9 1.912(13) .
Mn2 O10 1.919(12) .
Mn2 O1 1.923(13) .
Mn2 O2 1.934(14) .
Mn2 O2W 2.184(16) .
Mn2 O4 2.193(13) .
Mn2 Mn4 2.850(3) .
Mn2 Mn3 3.099(5) .
Mn3 O8 1.907(15) .
Mn3 O7 1.907(16) .
Mn3 O3 1.920(14) .
Mn3 O2 1.959(15) .
Mn3 O3W 2.17(2) .
Mn3 O4 2.197(13) .
Mn3 Mn4 2.855(4) .
Mn4 O2 1.896(14) .
Mn4 O2 1.896(14) 2_676
Mn4 O1 1.916(13) .
Mn4 O1 1.916(13) 2_676
Mn4 O3 1.917(14) 2_676
Mn4 O3 1.917(14) .
Mn4 Mn2 2.850(3) 2_676
Mn4 Mn3 2.855(4) 2_676
Mn4 Mn1 2.859(3) 2_676
W1 O19 1.705(13) .
W1 O5 1.807(12) .
W1 O20 1.907(13) .
W1 O18 1.925(12) .
W1 O26 2.004(12) .
W1 O25 2.357(13) .
W2 O17 1.704(12) .
W2 O10 1.811(12) .
W2 O16 1.895(12) .
W2 O18 1.913(12) .
W2 O31 1.999(12) .
W2 O25 2.359(13) .
W3 O15 1.713(14) .
W3 O9 1.794(13) .
W3 O16 1.908(12) .
W3 O14 1.917(14) .
W3 O30 1.989(13) .
W3 O24 2.343(13) .
W3 Na3B 3.625(16) .
W4 O13 1.713(16) .
W4 O8 1.805(15) .
W4 O12 1.907(15) .
W4 O14 1.917(14) .
W4 O29 2.018(14) .
W4 O24 2.347(12) .
W5 O11 1.725(16) .
W5 O7 1.801(15) .
W5 O12 1.900(15) .
W5 O22 1.925(15) .
W5 O28 2.020(15) .
W5 O23 2.368(13) .
W6 O21 1.706(14) .
W6 O6 1.802(14) .
W6 O20 1.917(12) .
W6 O22 1.920(15) .
W6 O27 2.018(13) .
W6 O23 2.359(13) .
W7 O36 1.714(13) .
W7 O26 1.823(12) .
W7 O37 1.888(12) .
W7 O35 1.926(12) .
W7 O48 1.968(12) .
W7 O46 2.368(12) .
W8 O34 1.706(12) .
W8 O31 1.822(12) .
W8 O33 1.876(12) .
W8 O35 1.909(12) .
W8 O53 1.988(12) .
W8 O46 2.351(12) .
W9 O32 1.712(13) .
W9 O30 1.834(13) .
W9 O33 1.902(11) .
W9 O43 1.917(13) .
W9 O52 1.967(13) .
W9 O44 2.353(12) .
W10 O42 1.717(15) .
W10 O29 1.801(14) .
W10 O41 1.898(15) .
W10 O43 1.918(14) .
W10 O51 1.983(14) .
W10 O44 2.371(12) .
W11 O40 1.714(17) .
W11 O28 1.806(15) .
W11 O41 1.874(15) .
W11 O39 1.912(15) .
W11 O50 1.992(14) .
W11 O45 2.342(12) .
W12 O38 1.719(15) .
W12 O27 1.803(13) .
W12 O39 1.889(14) .
W12 O37 1.896(12) .
W12 O49 1.962(13) .
W12 O45 2.352(12) .
W13 O57 1.734(15) .
W13 O49 1.865(13) .
W13 O48 1.881(12) .
W13 O56 1.911(14) .
W13 O55 1.947(14) .
W13 O47 2.367(13) .
W14 O59 1.722(12) .
W14 O53 1.852(12) .
W14 O52 1.871(13) .
W14 O55 1.917(14) .
W14 O54 1.941(12) .
W14 O47 2.374(13) .
W15 O58 1.700(15) .
W15 O50 1.865(14) .
W15 O51 1.873(14) .
W15 O54 1.935(13) .
W15 O56 1.940(14) .
W15 O47 2.361(12) .
P1 O23 1.526(14) .
P1 O4 1.533(13) .
P1 O24 1.542(13) .
P1 O25 1.546(13) .
P2 O44 1.513(13) .
P2 O46 1.518(12) .
P2 O45 1.536(12) .
P2 O47 1.580(13) .
O15 Na3B 2.42(2) .
O17 Na1 2.385(15) 1_655
O21 Na2 2.332(18) .
O32 Na3A 2.65(2) .
O38 Na1 2.392(17) .
O40 Na3B 2.71(2) 1_455
O42 Na3A 2.56(2) 2_677
Na1 O27W 2.25(4) .
Na1 O6W 2.317(19) .
Na1 O7W 2.346(19) .
Na1 O17 2.385(15) 1_455
Na1 O58W 2.47(4) .
Na1 O5W 2.474(17) .
Na1 Na2 3.505(16) .
Na2 O10W 2.37(3) .
Na2 O8W 2.37(3) .
Na2 O57W 2.37(5) .
Na2 O7W 2.38(2) .
Na2 O9W 2.48(3) .
Na2 O5W 2.497(18) .
Na3A O52W 2.38(4) .
Na3A O42W 2.48(4) .
Na3A O20W 2.48(3) 1_565
Na3A O42 2.56(2) 2_677
Na3A O54W 2.63(4) 2_667
Na3B O43W 1.97(4) .
Na3B O28W 2.32(3) .
Na3B O20W 2.40(3) 1_565
Na3B O40 2.71(2) 1_655
Na3B O36W 2.72(5) 1_565
O20W Na3B 2.40(3) 1_545
O20W Na3A 2.48(3) 1_545
O36W Na3B 2.72(5) 1_545
O54W Na3A 2.63(4) 2_667
